data_4023605
loop_
_publ_author_name
'Daniele Casarini'
'Lodovico Lunazzi'
'Andrea Mazzanti'

_publ_contact_author
;
Dr. Andrea Mazzanti
University of Bologna
Department of Organic Chemistry A.Mangini
Viale Risorgimento 4
40136 Bologna
Italy
;
_publ_contact_author_email mazzand@ms.fci.unibo.it
_publ_contact_author_fax '[039]051 209 3654'
_publ_contact_author_phone '[039]051 209 3633'
_publ_section_title
;
 Stereomutation of Conformational Enantiomers of
 9-Isopropyl-9-formylfluorene and Related Acyl Derivatives
;
_journal_name_full 'Journal of Organic Chemistry'
_journal_page_first 6382
_journal_page_last 6385
_journal_paper_doi 10.1021/jo8008897
_journal_volume 73
_journal_year 2008
_chemical_formula_sum 'C21 H24 O'
_chemical_formula_weight 292.40
_chemical_name_common 'compound 3'
_chemical_name_systematic
; 
 1-(9-isopropyl-9H-fluoren-9-yl)-2,2-dimethylpropan-1-one  
;
_space_group_IT_number 14
_symmetry_cell_setting monoclinic
_symmetry_space_group_name_Hall '-P 2ybc'
_symmetry_space_group_name_H-M 'P 1 21/c 1'
_atom_sites_solution_hydrogens geom
_atom_sites_solution_primary direct
_atom_sites_solution_secondary difmap
_audit_creation_date 03/04/2007
_audit_creation_method SHELXL-97
_audit_update_record 08/04/2007
_cell_angle_alpha 90.00
_cell_angle_beta 111.089(2)
_cell_angle_gamma 90.00
_cell_formula_units_Z 4
_cell_length_a 8.0710(10)
_cell_length_b 25.085(3)
_cell_length_c 9.1420(12)
_cell_measurement_reflns_used 512
_cell_measurement_temperature 296(2)
_cell_volume 1726.9(4)
_computing_structure_refinement 'SHELXL-97 (Sheldrick, 1997)'
_computing_structure_solution 'SHELXS-97 (Sheldrick, 1990)'
_diffrn_ambient_temperature 296(2)
_diffrn_measured_fraction_theta_full 0.999
_diffrn_measured_fraction_theta_max 0.943
_diffrn_measurement_device_type 'Bruker APEX'
_diffrn_measurement_method 'phi and omega scans'
_diffrn_radiation_monochromator graphite
_diffrn_radiation_source 'fine-focus sealed tube'
_diffrn_radiation_type MoK\a
_diffrn_radiation_wavelength 0.71073
_diffrn_reflns_av_R_equivalents 0.0253
_diffrn_reflns_av_sigmaI/netI 0.0174
_diffrn_reflns_limit_h_max 10
_diffrn_reflns_limit_h_min -10
_diffrn_reflns_limit_k_max 33
_diffrn_reflns_limit_k_min -33
_diffrn_reflns_limit_l_max 12
_diffrn_reflns_limit_l_min -12
_diffrn_reflns_number 19719
_diffrn_reflns_theta_full 25.00
_diffrn_reflns_theta_max 28.65
_diffrn_reflns_theta_min 1.62
_exptl_absorpt_coefficient_mu 0.067
_exptl_absorpt_correction_T_max 0.9867
_exptl_absorpt_correction_T_min 0.9737
_exptl_absorpt_correction_type empirical
_exptl_crystal_colour colourless
_exptl_crystal_density_diffrn 1.125
_exptl_crystal_density_method 'not measured'
_exptl_crystal_description brick
_exptl_crystal_F_000 632
_exptl_crystal_size_max 0.40
_exptl_crystal_size_mid 0.40
_exptl_crystal_size_min 0.20
_refine_diff_density_max 0.242
_refine_diff_density_min -0.177
_refine_diff_density_rms 0.031
_refine_ls_extinction_coef 0.032(5)
_refine_ls_extinction_expression Fc^*^=kFc[1+0.001xFc^2^\l^3^/sin(2\q)]^-1/4^
_refine_ls_extinction_method SHELXL
_refine_ls_goodness_of_fit_ref 1.892
_refine_ls_hydrogen_treatment constr
_refine_ls_matrix_type full
_refine_ls_number_parameters 205
_refine_ls_number_reflns 4184
_refine_ls_number_restraints 0
_refine_ls_restrained_S_all 1.892
_refine_ls_R_factor_all 0.0576
_refine_ls_R_factor_gt 0.0478
_refine_ls_shift/su_max 0.000
_refine_ls_shift/su_mean 0.000
_refine_ls_structure_factor_coef Fsqd
_refine_ls_weighting_details 'calc w=1/[\s^2^(Fo^2^)+(0.0663P)^2^+0.0000P] where P=(Fo^2^+2Fc^2^)/3'
_refine_ls_weighting_scheme calc
_refine_ls_wR_factor_gt 0.1648
_refine_ls_wR_factor_ref 0.1726
_reflns_number_gt 3395
_reflns_number_total 4184
_reflns_threshold_expression >2sigma(I)
_cod_data_source_file jo8008897-file004.cif
_cod_data_source_block p21ctbu
_cod_original_sg_symbol_H-M 'P 21/c'
_cod_database_code 4023605

loop_
_symmetry_equiv_pos_as_xyz
'x, y, z'
'-x, y+1/2, -z+1/2'
'-x, -y, -z'
'x, -y-1/2, z-1/2'

loop_
_atom_site_label
_atom_site_type_symbol
_atom_site_fract_x
_atom_site_fract_y
_atom_site_fract_z
_atom_site_U_iso_or_equiv
_atom_site_adp_type
_atom_site_occupancy
_atom_site_symmetry_multiplicity
_atom_site_calc_flag
_atom_site_refinement_flags
_atom_site_disorder_assembly
_atom_site_disorder_group
C9 C 0.21730(13) 0.35636(4) 0.33729(11) 0.0370(3) Uani 1 1 d . . .
C11 C 0.25988(14) 0.41071(4) 0.28406(13) 0.0432(3) Uani 1 1 d . . .
C10 C 0.17274(14) 0.37170(4) 0.48019(12) 0.0413(3) Uani 1 1 d . . .
C12 C 0.19643(16) 0.42681(5) 0.50831(13) 0.0496(3) Uani 1 1 d . . .
C13 C 0.25049(16) 0.45084(4) 0.38711(14) 0.0506(3) Uani 1 1 d . . .
C1 C 0.12229(18) 0.33991(6) 0.58076(14) 0.0553(3) Uani 1 1 d . . .
H1 H 0.1105 0.3033 0.5650 0.066 Uiso 1 1 calc R . .
C8 C 0.30726(18) 0.42229(6) 0.15728(16) 0.0608(4) Uani 1 1 d . . .
H8 H 0.3129 0.3957 0.0884 0.073 Uiso 1 1 calc R . .
C4 C 0.1632(2) 0.44956(6) 0.63406(17) 0.0721(5) Uani 1 1 d . . .
H4 H 0.1776 0.4860 0.6528 0.086 Uiso 1 1 calc R . .
C5 C 0.2899(2) 0.50312(5) 0.36388(19) 0.0731(5) Uani 1 1 d . . .
H5 H 0.2837 0.5299 0.4320 0.088 Uiso 1 1 calc R . .
C2 C 0.0896(2) 0.36316(7) 0.70510(16) 0.0741(5) Uani 1 1 d . . .
H2 H 0.0542 0.3420 0.7721 0.089 Uiso 1 1 calc R . .
C7 C 0.3467(2) 0.47521(8) 0.1350(2) 0.0834(6) Uani 1 1 d . . .
H7 H 0.3787 0.4841 0.0500 0.100 Uiso 1 1 calc R . .
C6 C 0.3384(2) 0.51453(7) 0.2380(3) 0.0910(6) Uani 1 1 d . . .
H6 H 0.3663 0.5495 0.2217 0.109 Uiso 1 1 calc R . .
C3 C 0.1088(3) 0.41726(8) 0.73064(17) 0.0843(5) Uani 1 1 d . . .
H3 H 0.0849 0.4323 0.8139 0.101 Uiso 1 1 calc R . .
C14 C 0.06653(14) 0.33311(4) 0.19255(12) 0.0418(3) Uani 1 1 d . . .
C16 C 0.38444(14) 0.31965(5) 0.38134(13) 0.0469(3) Uani 1 1 d . . .
H16 H 0.4135 0.3158 0.2866 0.056 Uiso 1 1 calc R . .
C15 C -0.13176(15) 0.34536(5) 0.14982(14) 0.0494(3) Uani 1 1 d . . .
C18 C 0.54571(18) 0.34421(6) 0.50575(18) 0.0671(4) Uani 1 1 d . . .
H18A H 0.5223 0.3489 0.6007 0.101 Uiso 1 1 calc R . .
H18B H 0.5707 0.3782 0.4699 0.101 Uiso 1 1 calc R . .
H18C H 0.6461 0.3211 0.5254 0.101 Uiso 1 1 calc R . .
C20 C -0.2232(2) 0.34038(7) -0.02841(16) 0.0715(4) Uani 1 1 d . . .
H20A H -0.1754 0.3665 -0.0790 0.107 Uiso 1 1 calc R . .
H20B H -0.3485 0.3461 -0.0569 0.107 Uiso 1 1 calc R . .
H20C H -0.2028 0.3054 -0.0609 0.107 Uiso 1 1 calc R . .
C17 C 0.3514(2) 0.26358(5) 0.42972(19) 0.0697(4) Uani 1 1 d . . .
H17A H 0.4445 0.2403 0.4268 0.105 Uiso 1 1 calc R . .
H17B H 0.2393 0.2507 0.3586 0.105 Uiso 1 1 calc R . .
H17C H 0.3496 0.2645 0.5341 0.105 Uiso 1 1 calc R . .
C21 C -0.17220(18) 0.40031(7) 0.2002(2) 0.0816(5) Uani 1 1 d . . .
H21A H -0.1264 0.4025 0.3126 0.122 Uiso 1 1 calc R . .
H21B H -0.2983 0.4058 0.1617 0.122 Uiso 1 1 calc R . .
H21C H -0.1173 0.4272 0.1580 0.122 Uiso 1 1 calc R . .
C19 C -0.2052(2) 0.30152(8) 0.2268(2) 0.0822(5) Uani 1 1 d . . .
H19A H -0.1821 0.2673 0.1914 0.123 Uiso 1 1 calc R . .
H19B H -0.3310 0.3062 0.1983 0.123 Uiso 1 1 calc R . .
H19C H -0.1485 0.3037 0.3386 0.123 Uiso 1 1 calc R . .
O1 O 0.10947(13) 0.30506(5) 0.10547(11) 0.0761(4) Uani 1 1 d . . .

loop_
_atom_site_aniso_label
_atom_site_aniso_U_11
_atom_site_aniso_U_22
_atom_site_aniso_U_33
_atom_site_aniso_U_23
_atom_site_aniso_U_13
_atom_site_aniso_U_12
C9 0.0397(5) 0.0348(5) 0.0389(5) 0.0010(4) 0.0171(4) 0.0011(4)
C11 0.0372(5) 0.0419(6) 0.0463(6) 0.0077(4) 0.0101(4) -0.0020(4)
C10 0.0445(6) 0.0424(6) 0.0367(5) -0.0027(4) 0.0142(4) 0.0061(4)
C12 0.0503(6) 0.0446(7) 0.0445(6) -0.0077(4) 0.0056(5) 0.0074(5)
C13 0.0444(6) 0.0373(6) 0.0564(7) 0.0001(5) 0.0016(5) -0.0010(4)
C1 0.0633(8) 0.0600(8) 0.0478(7) 0.0061(5) 0.0262(6) 0.0079(6)
C8 0.0540(7) 0.0700(9) 0.0591(7) 0.0194(6) 0.0213(6) -0.0028(6)
C4 0.0811(10) 0.0653(9) 0.0559(8) -0.0226(7) 0.0081(7) 0.0204(7)
C5 0.0645(8) 0.0402(7) 0.0901(10) 0.0069(7) -0.0020(7) -0.0065(6)
C2 0.0821(10) 0.1015(13) 0.0483(7) 0.0106(7) 0.0349(7) 0.0233(9)
C7 0.0649(9) 0.0899(12) 0.0912(11) 0.0460(10) 0.0231(8) -0.0108(8)
C6 0.0710(10) 0.0566(9) 0.1203(15) 0.0361(10) 0.0040(10) -0.0175(7)
C3 0.0979(12) 0.1112(14) 0.0437(7) -0.0101(8) 0.0254(7) 0.0367(10)
C14 0.0445(6) 0.0386(5) 0.0444(6) -0.0060(4) 0.0186(5) 0.0001(4)
C16 0.0450(6) 0.0474(6) 0.0506(6) 0.0021(5) 0.0199(5) 0.0093(5)
C15 0.0405(6) 0.0552(7) 0.0513(6) -0.0100(5) 0.0152(5) -0.0039(5)
C18 0.0455(7) 0.0734(10) 0.0719(8) 0.0016(7) 0.0083(6) 0.0090(6)
C20 0.0576(8) 0.0932(12) 0.0553(8) -0.0032(7) 0.0102(6) 0.0021(7)
C17 0.0727(9) 0.0453(7) 0.0907(10) 0.0108(7) 0.0289(8) 0.0177(6)
C21 0.0446(7) 0.0777(11) 0.1071(12) -0.0313(9) 0.0088(7) 0.0164(6)
C19 0.0675(9) 0.1077(14) 0.0762(10) -0.0068(8) 0.0315(8) -0.0347(9)
O1 0.0642(6) 0.0926(8) 0.0659(6) -0.0381(5) 0.0167(5) 0.0146(5)

loop_
_atom_type_symbol
_atom_type_description
_atom_type_scat_dispersion_real
_atom_type_scat_dispersion_imag
_atom_type_scat_source
C C 0.0033 0.0016 'International Tables Vol C Tables 4.2.6.8 and 6.1.1.4'
H H 0.0000 0.0000 'International Tables Vol C Tables 4.2.6.8 and 6.1.1.4'
O O 0.0106 0.0060 'International Tables Vol C Tables 4.2.6.8 and 6.1.1.4'

loop_
_geom_angle_atom_site_label_1
_geom_angle_atom_site_label_2
_geom_angle_atom_site_label_3
_geom_angle
_geom_angle_site_symmetry_1
_geom_angle_site_symmetry_3
_geom_angle_publ_flag
C10 C9 C11 101.37(8) . . ?
C10 C9 C14 118.09(9) . . ?
C11 C9 C14 105.11(8) . . ?
C10 C9 C16 112.10(8) . . ?
C11 C9 C16 109.62(9) . . ?
C14 C9 C16 109.73(8) . . ?
C8 C11 C13 120.93(11) . . ?
C8 C11 C9 128.27(11) . . ?
C13 C11 C9 110.78(10) . . ?
C1 C10 C12 119.86(10) . . ?
C1 C10 C9 129.83(10) . . ?
C12 C10 C9 110.26(10) . . ?
C4 C12 C10 119.97(12) . . ?
C4 C12 C13 131.01(13) . . ?
C10 C12 C13 108.99(10) . . ?
C5 C13 C11 120.49(13) . . ?
C5 C13 C12 131.01(13) . . ?
C11 C13 C12 108.51(10) . . ?
C10 C1 C2 119.41(14) . . ?
C10 C1 H1 120.3 . . ?
C2 C1 H1 120.3 . . ?
C11 C8 C7 118.06(15) . . ?
C11 C8 H8 121.0 . . ?
C7 C8 H8 121.0 . . ?
C3 C4 C12 119.14(14) . . ?
C3 C4 H4 120.4 . . ?
C12 C4 H4 120.4 . . ?
C6 C5 C13 118.50(16) . . ?
C6 C5 H5 120.8 . . ?
C13 C5 H5 120.8 . . ?
C3 C2 C1 120.75(15) . . ?
C3 C2 H2 119.6 . . ?
C1 C2 H2 119.6 . . ?
C6 C7 C8 120.62(15) . . ?
C6 C7 H7 119.7 . . ?
C8 C7 H7 119.7 . . ?
C5 C6 C7 121.40(14) . . ?
C5 C6 H6 119.3 . . ?
C7 C6 H6 119.3 . . ?
C2 C3 C4 120.83(13) . . ?
C2 C3 H3 119.6 . . ?
C4 C3 H3 119.6 . . ?
O1 C14 C15 118.07(10) . . ?
O1 C14 C9 117.34(10) . . ?
C15 C14 C9 124.53(9) . . ?
C18 C16 C17 110.44(11) . . ?
C18 C16 C9 112.48(10) . . ?
C17 C16 C9 113.16(9) . . ?
C18 C16 H16 106.8 . . ?
C17 C16 H16 106.8 . . ?
C9 C16 H16 106.8 . . ?
C21 C15 C20 108.74(12) . . ?
C21 C15 C19 110.44(13) . . ?
C20 C15 C19 108.13(11) . . ?
C21 C15 C14 114.87(10) . . ?
C20 C15 C14 108.24(10) . . ?
C19 C15 C14 106.20(11) . . ?
C16 C18 H18A 109.5 . . ?
C16 C18 H18B 109.5 . . ?
H18A C18 H18B 109.5 . . ?
C16 C18 H18C 109.5 . . ?
H18A C18 H18C 109.5 . . ?
H18B C18 H18C 109.5 . . ?
C15 C20 H20A 109.5 . . ?
C15 C20 H20B 109.5 . . ?
H20A C20 H20B 109.5 . . ?
C15 C20 H20C 109.5 . . ?
H20A C20 H20C 109.5 . . ?
H20B C20 H20C 109.5 . . ?
C16 C17 H17A 109.5 . . ?
C16 C17 H17B 109.5 . . ?
H17A C17 H17B 109.5 . . ?
C16 C17 H17C 109.5 . . ?
H17A C17 H17C 109.5 . . ?
H17B C17 H17C 109.5 . . ?
C15 C21 H21A 109.5 . . ?
C15 C21 H21B 109.5 . . ?
H21A C21 H21B 109.5 . . ?
C15 C21 H21C 109.5 . . ?
H21A C21 H21C 109.5 . . ?
H21B C21 H21C 109.5 . . ?
C15 C19 H19A 109.5 . . ?
C15 C19 H19B 109.5 . . ?
H19A C19 H19B 109.5 . . ?
C15 C19 H19C 109.5 . . ?
H19A C19 H19C 109.5 . . ?
H19B C19 H19C 109.5 . . ?

loop_
_geom_bond_atom_site_label_1
_geom_bond_atom_site_label_2
_geom_bond_distance
_geom_bond_site_symmetry_2
_geom_bond_publ_flag
C9 C10 1.5238(14) . ?
C9 C11 1.5279(14) . ?
C9 C14 1.5533(14) . ?
C9 C16 1.5617(14) . ?
C11 C8 1.3759(17) . ?
C11 C13 1.3993(16) . ?
C10 C1 1.3843(16) . ?
C10 C12 1.4068(16) . ?
C12 C4 1.3930(17) . ?
C12 C13 1.4592(18) . ?
C13 C5 1.3836(17) . ?
C1 C2 1.3851(18) . ?
C1 H1 0.9300 . ?
C8 C7 1.397(2) . ?
C8 H8 0.9300 . ?
C4 C3 1.381(3) . ?
C4 H4 0.9300 . ?
C5 C6 1.372(3) . ?
C5 H5 0.9300 . ?
C2 C3 1.376(3) . ?
C2 H2 0.9300 . ?
C7 C6 1.382(3) . ?
C7 H7 0.9300 . ?
C6 H6 0.9300 . ?
C3 H3 0.9300 . ?
C14 O1 1.2032(13) . ?
C14 C15 1.5357(16) . ?
C16 C18 1.5172(17) . ?
C16 C17 1.5264(18) . ?
C16 H16 0.9800 . ?
C15 C21 1.5253(18) . ?
C15 C20 1.5329(18) . ?
C15 C19 1.5349(18) . ?
C18 H18A 0.9600 . ?
C18 H18B 0.9600 . ?
C18 H18C 0.9600 . ?
C20 H20A 0.9600 . ?
C20 H20B 0.9600 . ?
C20 H20C 0.9600 . ?
C17 H17A 0.9600 . ?
C17 H17B 0.9600 . ?
C17 H17C 0.9600 . ?
C21 H21A 0.9600 . ?
C21 H21B 0.9600 . ?
C21 H21C 0.9600 . ?
C19 H19A 0.9600 . ?
C19 H19B 0.9600 . ?
C19 H19C 0.9600 . ?

loop_
_geom_torsion_atom_site_label_1
_geom_torsion_atom_site_label_2
_geom_torsion_atom_site_label_3
_geom_torsion_atom_site_label_4
_geom_torsion
_geom_torsion_site_symmetry_1
_geom_torsion_site_symmetry_2
_geom_torsion_site_symmetry_3
_geom_torsion_site_symmetry_4
_geom_torsion_publ_flag
C10 C9 C11 C8 -178.95(11) . . . . ?
C14 C9 C11 C8 -55.46(14) . . . . ?
C16 C9 C11 C8 62.42(14) . . . . ?
C10 C9 C11 C13 2.89(11) . . . . ?
C14 C9 C11 C13 126.38(9) . . . . ?
C16 C9 C11 C13 -115.74(10) . . . . ?
C11 C9 C10 C1 179.76(11) . . . . ?
C14 C9 C10 C1 65.63(15) . . . . ?
C16 C9 C10 C1 -63.40(15) . . . . ?
C11 C9 C10 C12 -2.80(11) . . . . ?
C14 C9 C10 C12 -116.93(10) . . . . ?
C16 C9 C10 C12 114.04(10) . . . . ?
C1 C10 C12 C4 -2.19(16) . . . . ?
C9 C10 C12 C4 -179.92(11) . . . . ?
C1 C10 C12 C13 179.54(10) . . . . ?
C9 C10 C12 C13 1.81(12) . . . . ?
C8 C11 C13 C5 -0.40(17) . . . . ?
C9 C11 C13 C5 177.91(10) . . . . ?
C8 C11 C13 C12 179.69(11) . . . . ?
C9 C11 C13 C12 -2.00(12) . . . . ?
C4 C12 C13 C5 2.2(2) . . . . ?
C10 C12 C13 C5 -179.78(12) . . . . ?
C4 C12 C13 C11 -177.90(12) . . . . ?
C10 C12 C13 C11 0.12(12) . . . . ?
C12 C10 C1 C2 2.28(17) . . . . ?
C9 C10 C1 C2 179.51(12) . . . . ?
C13 C11 C8 C7 0.35(18) . . . . ?
C9 C11 C8 C7 -177.64(11) . . . . ?
C10 C12 C4 C3 0.61(19) . . . . ?
C13 C12 C4 C3 178.44(13) . . . . ?
C11 C13 C5 C6 -0.07(19) . . . . ?
C12 C13 C5 C6 179.81(13) . . . . ?
C10 C1 C2 C3 -0.8(2) . . . . ?
C11 C8 C7 C6 0.2(2) . . . . ?
C13 C5 C6 C7 0.6(2) . . . . ?
C8 C7 C6 C5 -0.6(3) . . . . ?
C1 C2 C3 C4 -0.8(2) . . . . ?
C12 C4 C3 C2 0.9(2) . . . . ?
C10 C9 C14 O1 -155.25(11) . . . . ?
C11 C9 C14 O1 92.68(12) . . . . ?
C16 C9 C14 O1 -25.13(14) . . . . ?
C10 C9 C14 C15 27.42(15) . . . . ?
C11 C9 C14 C15 -84.65(12) . . . . ?
C16 C9 C14 C15 157.54(10) . . . . ?
C10 C9 C16 C18 -55.44(13) . . . . ?
C11 C9 C16 C18 56.32(13) . . . . ?
C14 C9 C16 C18 171.28(10) . . . . ?
C10 C9 C16 C17 70.57(13) . . . . ?
C11 C9 C16 C17 -177.67(10) . . . . ?
C14 C9 C16 C17 -62.71(12) . . . . ?
O1 C14 C15 C21 -147.38(14) . . . . ?
C9 C14 C15 C21 29.94(17) . . . . ?
O1 C14 C15 C20 -25.67(16) . . . . ?
C9 C14 C15 C20 151.64(11) . . . . ?
O1 C14 C15 C19 90.24(14) . . . . ?
C9 C14 C15 C19 -92.45(13) . . . . ?

loop_
_cod_related_entry_id
_cod_related_entry_database
_cod_related_entry_code
1 ChemSpider 30658719
